data_7213956
loop_
_publ_author_name
'Fan, Liming'
'Zhang, Xiutang'
'Zhang, Wei'
'Ding, Yuanshuai'
'Fan, Weiliu'
'Sun, Liming'
'Zhao, Xian'

_publ_section_title
;
 Syntheses, structures, and properties of a series of 2D and 3D
 coordination polymers based on trifunctional pyridinedicarboxylate and
 different (bis)imidazole bridging ligands
;
_journal_issue 11
_journal_name_full CrystEngComm
_journal_page_first 2144
_journal_paper_doi 10.1039/c3ce42203h
_journal_volume 16
_journal_year 2014
_chemical_formula_moiety 'C33 H25 Cu N5 O4, 4(H2 O)'
_chemical_formula_sum 'C33 H33 Cu N5 O8'
_chemical_formula_weight 691.18
_chemical_name_systematic
; 
 ? 
;
_space_group_IT_number 61
_symmetry_cell_setting triclinic
_symmetry_space_group_name_Hall '-P 2ac 2ab'
_symmetry_space_group_name_H-M 'P b c a'
_atom_sites_solution_hydrogens geom
_atom_sites_solution_primary direct
_atom_sites_solution_secondary difmap
_audit_creation_method SHELXL-97
_cell_angle_alpha 90.00
_cell_angle_beta 90.00
_cell_angle_gamma 90.00
_cell_formula_units_Z 8
_cell_length_a 16.8210(12)
_cell_length_b 19.1858(14)
_cell_length_c 20.6555(15)
_cell_measurement_reflns_used 1196
_cell_measurement_temperature 293(2)
_cell_measurement_theta_max 16.12
_cell_measurement_theta_min 2.34
_cell_volume 6666.0(8)
_computing_cell_refinement 'Bruker SMART'
_computing_data_collection 'Bruker SMART'
_computing_data_reduction 'Bruker SAINT'
_computing_molecular_graphics 'Bruker SHELXTL'
_computing_publication_material 'Bruker SHELXTL'
_computing_structure_refinement 'SHELXL-97 (Sheldrick, 1997)'
_computing_structure_solution 'SHELXS-97 (Sheldrick, 1990)'
_diffrn_ambient_temperature 293(2)
_diffrn_measured_fraction_theta_full 1.000
_diffrn_measured_fraction_theta_max 1.000
_diffrn_measurement_device_type 'Bruker APEXII CCD'
_diffrn_measurement_method 'phi and omega scans'
_diffrn_radiation_monochromator graphite
_diffrn_radiation_source 'fine-focus sealed tube'
_diffrn_radiation_type MoK\a
_diffrn_radiation_wavelength 0.71073
_diffrn_reflns_av_R_equivalents 0.1541
_diffrn_reflns_av_sigmaI/netI 0.1058
_diffrn_reflns_limit_h_max 19
_diffrn_reflns_limit_h_min -20
_diffrn_reflns_limit_k_max 15
_diffrn_reflns_limit_k_min -22
_diffrn_reflns_limit_l_max 24
_diffrn_reflns_limit_l_min -23
_diffrn_reflns_number 32497
_diffrn_reflns_theta_full 25.00
_diffrn_reflns_theta_max 25.00
_diffrn_reflns_theta_min 1.89
_diffrn_standards_number 0
_exptl_absorpt_coefficient_mu 0.713
_exptl_absorpt_correction_T_max 0.9321
_exptl_absorpt_correction_T_min 0.8706
_exptl_absorpt_correction_type multi-scan
_exptl_absorpt_process_details '(SADABS; Bruker, 2001)'
_exptl_crystal_colour blie
_exptl_crystal_density_diffrn 1.377
_exptl_crystal_density_method 'not measured'
_exptl_crystal_description block
_exptl_crystal_F_000 2872
_exptl_crystal_size_max 0.20
_exptl_crystal_size_mid 0.13
_exptl_crystal_size_min 0.10
_refine_diff_density_max 0.761
_refine_diff_density_min -0.398
_refine_diff_density_rms 0.083
_refine_ls_extinction_method none
_refine_ls_goodness_of_fit_ref 1.002
_refine_ls_hydrogen_treatment mixed
_refine_ls_matrix_type full
_refine_ls_number_parameters 448
_refine_ls_number_reflns 5870
_refine_ls_number_restraints 12
_refine_ls_restrained_S_all 1.002
_refine_ls_R_factor_all 0.1506
_refine_ls_R_factor_gt 0.0658
_refine_ls_shift/su_max 0.001
_refine_ls_shift/su_mean 0.000
_refine_ls_structure_factor_coef Fsqd
_refine_ls_weighting_details 'calc w=1/[\s^2^(Fo^2^)+(0.0760P)^2^+0.0000P] where P=(Fo^2^+2Fc^2^)/3'
_refine_ls_weighting_scheme calc
_refine_ls_wR_factor_gt 0.1512
_refine_ls_wR_factor_ref 0.1747
_reflns_number_gt 2945
_reflns_number_total 5870
_reflns_threshold_expression >2sigma(I)
_cod_data_source_file c3ce42203h.txt
_cod_data_source_block z
_cod_depositor_comments
;
The following automatic conversions were performed:

'_symmetry_cell_setting' value 'Triclinic' changed to 'triclinic'
according to
/usr/data/users/saulius/automatic-downloads/current/RSC/lib/dictionaries/cif_core.dic
dictionary named 'cif_core.dic' version 2.4.2 from 2011-04-26.

Automatic conversion script
Id: cif_fix_values 2281 2013-09-26 08:29:07Z andrius 
;
_cod_database_code 7213956

loop_
_symmetry_equiv_pos_as_xyz
'x, y, z'
'-x+1/2, -y, z+1/2'
'x+1/2, -y+1/2, -z'
'-x, y+1/2, -z+1/2'
'-x, -y, -z'
'x-1/2, y, -z-1/2'
'-x-1/2, y-1/2, z'
'x, -y-1/2, z-1/2'

loop_
_atom_site_label
_atom_site_type_symbol
_atom_site_fract_x
_atom_site_fract_y
_atom_site_fract_z
_atom_site_U_iso_or_equiv
_atom_site_adp_type
_atom_site_occupancy
_atom_site_symmetry_multiplicity
_atom_site_calc_flag
_atom_site_refinement_flags
C1 C 0.3388(3) 0.9829(3) 0.1897(3) 0.0472(16) Uani 1 1 d .
H1 H 0.3475 0.9497 0.1576 0.057 Uiso 1 1 calc R
C2 C 0.3501(4) 1.0439(3) 0.2758(3) 0.0526(17) Uani 1 1 d .
H2 H 0.3690 1.0607 0.3151 0.063 Uiso 1 1 calc R
C3 C 0.2863(4) 1.0691(3) 0.2437(3) 0.0585(18) Uani 1 1 d .
H3 H 0.2538 1.1058 0.2566 0.070 Uiso 1 1 calc R
C4 C 0.2168(4) 1.0395(4) 0.1396(3) 0.073(2) Uani 1 1 d .
H4A H 0.2183 1.0874 0.1245 0.087 Uiso 1 1 calc R
H4B H 0.1655 1.0319 0.1598 0.087 Uiso 1 1 calc R
C5 C 0.2241(4) 0.9924(4) 0.0831(3) 0.0544(17) Uani 1 1 d .
C6 C 0.2822(4) 1.0035(4) 0.0359(3) 0.072(2) Uani 1 1 d .
H6 H 0.3169 1.0410 0.0394 0.087 Uiso 1 1 calc R
C7 C 0.2875(4) 0.9587(4) -0.0157(3) 0.068(2) Uani 1 1 d .
H7 H 0.3268 0.9665 -0.0466 0.082 Uiso 1 1 calc R
C8 C 0.2359(4) 0.9013(4) -0.0237(3) 0.0526(17) Uani 1 1 d .
C9 C 0.1795(4) 0.8916(4) 0.0236(3) 0.066(2) Uani 1 1 d .
H9 H 0.1449 0.8540 0.0206 0.079 Uiso 1 1 calc R
C10 C 0.1730(4) 0.9368(4) 0.0760(3) 0.069(2) Uani 1 1 d .
H10 H 0.1334 0.9294 0.1068 0.082 Uiso 1 1 calc R
C11 C 0.2435(4) 0.8534(3) -0.0786(3) 0.0478(16) Uani 1 1 d .
C12 C 0.3143(4) 0.8396(4) -0.1092(3) 0.0584(18) Uani 1 1 d .
H12 H 0.3599 0.8626 -0.0953 0.070 Uiso 1 1 calc R
C13 C 0.3203(4) 0.7927(3) -0.1598(3) 0.0552(17) Uani 1 1 d .
H13 H 0.3695 0.7850 -0.1789 0.066 Uiso 1 1 calc R
C14 C 0.2554(4) 0.7577(3) -0.1822(3) 0.0540(17) Uani 1 1 d .
C15 C 0.1830(4) 0.7719(4) -0.1538(4) 0.077(2) Uani 1 1 d .
H15 H 0.1375 0.7497 -0.1689 0.093 Uiso 1 1 calc R
C16 C 0.1773(4) 0.8190(4) -0.1027(4) 0.071(2) Uani 1 1 d .
H16 H 0.1278 0.8276 -0.0843 0.086 Uiso 1 1 calc R
C17 C 0.2622(4) 0.7090(4) -0.2383(3) 0.066(2) Uani 1 1 d .
H17A H 0.2507 0.7341 -0.2780 0.080 Uiso 1 1 calc R
H17B H 0.3164 0.6919 -0.2410 0.080 Uiso 1 1 calc R
C18 C 0.2180(4) 0.5930(4) -0.1957(4) 0.076(2) Uani 1 1 d .
H18 H 0.2627 0.5820 -0.1712 0.091 Uiso 1 1 calc R
C19 C 0.1346(4) 0.6449(3) -0.2577(3) 0.0531(16) Uani 1 1 d .
H19 H 0.1121 0.6782 -0.2847 0.064 Uiso 1 1 calc R
N4 N 0.0981(3) 0.5875(3) -0.2398(2) 0.0476(12) Uani 1 1 d .
C21 C 0.5271(3) 1.0878(3) 0.2781(3) 0.0393(14) Uani 1 1 d .
C22 C 0.5371(3) 1.1436(3) 0.3297(2) 0.0301(12) Uani 1 1 d .
C23 C 0.5379(3) 1.2136(3) 0.3135(2) 0.0339(13) Uani 1 1 d .
H23 H 0.5344 1.2266 0.2702 0.041 Uiso 1 1 calc R
C24 C 0.5439(3) 1.2648(3) 0.3607(2) 0.0353(13) Uani 1 1 d .
C25 C 0.5490(3) 1.2450(3) 0.4257(2) 0.0372(13) Uani 1 1 d .
H25 H 0.5531 1.2789 0.4577 0.045 Uiso 1 1 calc R
C26 C 0.5479(3) 1.1741(3) 0.4428(2) 0.0336(13) Uani 1 1 d .
C27 C 0.5401(3) 1.1246(3) 0.3942(2) 0.0339(13) Uani 1 1 d .
H27 H 0.5369 1.0777 0.4053 0.041 Uiso 1 1 calc R
C28 C 0.5412(3) 1.3410(3) 0.3420(3) 0.0382(14) Uani 1 1 d .
C29 C 0.5490(3) 1.1522(3) 0.5127(2) 0.0339(13) Uani 1 1 d .
C30 C 0.5247(3) 1.1944(3) 0.5624(2) 0.0423(15) Uani 1 1 d .
H30 H 0.5099 1.2402 0.5540 0.051 Uiso 1 1 calc R
C31 C 0.5223(4) 1.1688(3) 0.6253(3) 0.0451(15) Uani 1 1 d .
H31 H 0.5061 1.1989 0.6580 0.054 Uiso 1 1 calc R
C32 C 0.5670(4) 1.0642(3) 0.5935(3) 0.0539(17) Uani 1 1 d .
H32 H 0.5822 1.0189 0.6035 0.065 Uiso 1 1 calc R
C33 C 0.5721(4) 1.0853(3) 0.5300(3) 0.0504(17) Uani 1 1 d .
H33 H 0.5911 1.0547 0.4987 0.060 Uiso 1 1 calc R
Cu1 Cu 0.48611(4) 0.94189(3) 0.25633(3) 0.0361(2) Uani 1 1 d .
N1 N 0.3828(3) 0.9897(2) 0.2415(2) 0.0429(12) Uani 1 1 d .
N2 N 0.2792(3) 1.0300(3) 0.1885(2) 0.0473(13) Uani 1 1 d .
N3 N 0.2081(3) 0.6501(3) -0.2325(3) 0.0566(14) Uani 1 1 d .
C20 C 0.1518(4) 0.5551(4) -0.2009(3) 0.0663(19) Uani 1 1 d .
H20 H 0.1436 0.5124 -0.1806 0.080 Uiso 1 1 calc R
N5 N 0.5415(3) 1.1048(2) 0.6415(2) 0.0431(13) Uani 1 1 d .
O1 O 0.5505(2) 1.35384(18) 0.28241(17) 0.0398(9) Uani 1 1 d .
O2 O 0.5292(3) 1.38549(19) 0.38503(18) 0.0572(12) Uani 1 1 d .
O3 O 0.5227(3) 1.1049(2) 0.22117(18) 0.0597(12) Uani 1 1 d .
O4 O 0.5250(2) 1.02597(18) 0.30006(17) 0.0434(10) Uani 1 1 d .
O5 O 0.5121(4) 0.0295(3) 0.1051(2) 0.0909(18) Uani 1 1 d D
O6 O 0.4582(4) 0.3787(5) 0.5112(3) 0.129(2) Uani 1 1 d D
O7 O 0.3955(5) 0.2042(4) 0.1762(3) 0.136(2) Uani 1 1 d D
O8 O 0.3153(8) 0.1944(5) 0.0402(6) 0.321(8) Uani 1 1 d D
H7W H 0.351(2) 0.223(2) 0.334(3) 0.080 Uiso 1 1 d D
H8W H 0.327(3) 0.163(2) 0.365(3) 0.080 Uiso 1 1 d D
H1W H 0.506(3) 0.048(3) 0.1408(11) 0.080 Uiso 1 1 d D
H3W H 0.5066(8) 0.373(4) 0.512(3) 0.080 Uiso 1 1 d D
H4W H 0.441(3) 0.396(4) 0.4776(19) 0.080 Uiso 1 1 d D
H5W H 0.426(2) 0.182(3) 0.152(2) 0.080 Uiso 1 1 d D
H6W H 0.355(3) 0.218(4) 0.159(2) 0.080 Uiso 1 1 d D
H2W H 0.490(4) 0.050(3) 0.0754(15) 0.080 Uiso 1 1 d D

loop_
_atom_site_aniso_label
_atom_site_aniso_U_11
_atom_site_aniso_U_22
_atom_site_aniso_U_33
_atom_site_aniso_U_23
_atom_site_aniso_U_13
_atom_site_aniso_U_12
C1 0.048(4) 0.043(4) 0.051(4) -0.010(3) 0.001(3) 0.010(3)
C2 0.068(5) 0.042(4) 0.048(4) -0.012(3) 0.006(3) 0.000(3)
C3 0.066(5) 0.047(4) 0.062(4) -0.014(4) -0.002(4) 0.013(3)
C4 0.063(5) 0.090(6) 0.064(5) 0.004(4) -0.011(4) 0.025(4)
C5 0.056(5) 0.062(5) 0.045(4) -0.001(4) -0.003(3) 0.017(4)
C6 0.077(5) 0.076(6) 0.063(5) -0.012(4) 0.003(4) -0.020(4)
C7 0.066(5) 0.084(6) 0.055(4) -0.006(4) 0.013(4) -0.013(4)
C8 0.045(4) 0.065(5) 0.048(4) 0.003(4) -0.001(3) -0.007(4)
C9 0.062(5) 0.062(5) 0.073(5) -0.006(4) 0.003(4) -0.014(4)
C10 0.069(5) 0.078(6) 0.059(5) 0.017(4) 0.013(4) 0.003(5)
C11 0.047(4) 0.046(4) 0.051(4) 0.005(3) -0.001(3) -0.002(3)
C12 0.043(4) 0.068(5) 0.064(4) 0.003(4) -0.006(3) -0.016(4)
C13 0.040(4) 0.060(4) 0.066(4) -0.003(4) 0.001(3) -0.007(3)
C14 0.042(4) 0.054(4) 0.066(4) -0.007(4) 0.003(3) -0.007(3)
C15 0.051(5) 0.083(6) 0.098(6) -0.033(5) 0.002(4) -0.014(4)
C16 0.048(5) 0.071(5) 0.095(6) -0.014(5) 0.005(4) 0.001(4)
C17 0.054(4) 0.066(5) 0.079(5) -0.019(4) 0.005(4) -0.013(4)
C18 0.052(5) 0.074(5) 0.102(6) -0.008(5) -0.021(4) 0.003(4)
C19 0.049(4) 0.054(4) 0.056(4) -0.002(4) -0.004(3) -0.009(3)
N4 0.052(3) 0.037(3) 0.054(3) -0.008(3) -0.004(3) 0.003(3)
C21 0.052(4) 0.032(3) 0.034(3) -0.003(3) 0.000(3) -0.004(3)
C22 0.040(3) 0.022(3) 0.028(3) 0.000(2) 0.006(2) -0.001(2)
C23 0.044(4) 0.031(3) 0.026(3) 0.006(3) -0.002(2) -0.001(3)
C24 0.052(4) 0.029(3) 0.025(3) 0.000(2) -0.002(2) 0.001(3)
C25 0.047(3) 0.031(3) 0.034(3) -0.003(3) 0.000(3) -0.003(3)
C26 0.042(3) 0.028(3) 0.032(3) 0.002(3) 0.002(2) 0.002(3)
C27 0.046(4) 0.023(3) 0.032(3) 0.003(3) 0.004(3) 0.001(3)
C28 0.045(4) 0.026(3) 0.044(4) 0.004(3) -0.002(3) 0.001(3)
C29 0.041(3) 0.031(3) 0.030(3) -0.002(3) -0.003(2) -0.004(3)
C30 0.062(4) 0.029(3) 0.036(3) -0.001(3) -0.001(3) -0.003(3)
C31 0.071(4) 0.036(4) 0.028(3) -0.002(3) 0.001(3) -0.002(3)
C32 0.090(5) 0.033(4) 0.039(3) 0.006(3) 0.004(3) 0.017(4)
C33 0.081(5) 0.037(4) 0.033(3) 0.006(3) 0.011(3) 0.013(3)
Cu1 0.0501(4) 0.0260(3) 0.0322(4) -0.0045(3) -0.0011(3) 0.0002(3)
N1 0.051(3) 0.035(3) 0.043(3) -0.008(2) -0.008(3) 0.004(2)
N2 0.052(3) 0.048(3) 0.042(3) 0.000(3) -0.002(2) 0.010(3)
N3 0.051(4) 0.050(4) 0.068(4) -0.005(3) -0.002(3) -0.005(3)
C20 0.068(5) 0.049(4) 0.082(5) 0.003(4) -0.016(4) 0.002(4)
N5 0.070(4) 0.032(3) 0.027(2) 0.002(2) -0.001(2) -0.003(3)
O1 0.059(3) 0.030(2) 0.030(2) 0.0116(18) 0.0033(18) 0.0038(19)
O2 0.105(4) 0.026(2) 0.040(2) -0.001(2) 0.007(2) -0.001(2)
O3 0.107(4) 0.044(3) 0.028(2) -0.003(2) 0.002(2) -0.013(2)
O4 0.064(3) 0.025(2) 0.041(2) -0.0040(18) -0.011(2) 0.002(2)
O5 0.153(5) 0.079(4) 0.040(3) -0.001(3) 0.001(3) -0.008(3)
O6 0.173(7) 0.123(6) 0.093(5) -0.010(5) 0.033(4) 0.014(6)
O7 0.170(8) 0.090(6) 0.148(6) 0.014(5) 0.010(5) 0.009(5)
O8 0.58(2) 0.117(9) 0.264(13) 0.001(8) 0.199(15) -0.066(11)

loop_
_atom_type_symbol
_atom_type_description
_atom_type_scat_dispersion_real
_atom_type_scat_dispersion_imag
_atom_type_scat_source
C C 0.0033 0.0016 'International Tables Vol C Tables 4.2.6.8 and 6.1.1.4'
Cu Cu 0.3201 1.2651 'International Tables Vol C Tables 4.2.6.8 and 6.1.1.4'
O O 0.0106 0.0060 'International Tables Vol C Tables 4.2.6.8 and 6.1.1.4'
N N 0.0061 0.0033 'International Tables Vol C Tables 4.2.6.8 and 6.1.1.4'
H H 0.0000 0.0000 'International Tables Vol C Tables 4.2.6.8 and 6.1.1.4'

loop_
_geom_angle_atom_site_label_1
_geom_angle_atom_site_label_2
_geom_angle_atom_site_label_3
_geom_angle
_geom_angle_site_symmetry_1
_geom_angle_site_symmetry_3
N1 C1 N2 111.5(5) . .
N1 C1 H1 124.2 . .
N2 C1 H1 124.2 . .
C3 C2 N1 109.7(5) . .
C3 C2 H2 125.2 . .
N1 C2 H2 125.2 . .
C2 C3 N2 106.3(5) . .
C2 C3 H3 126.8 . .
N2 C3 H3 126.8 . .
N2 C4 C5 114.0(5) . .
N2 C4 H4A 108.8 . .
C5 C4 H4A 108.8 . .
N2 C4 H4B 108.7 . .
C5 C4 H4B 108.7 . .
H4A C4 H4B 107.6 . .
C10 C5 C6 118.7(6) . .
C10 C5 C4 120.3(7) . .
C6 C5 C4 121.0(7) . .
C7 C6 C5 119.5(7) . .
C7 C6 H6 120.2 . .
C5 C6 H6 120.2 . .
C6 C7 C8 122.6(6) . .
C6 C7 H7 118.7 . .
C8 C7 H7 118.7 . .
C9 C8 C7 116.5(6) . .
C9 C8 C11 121.7(6) . .
C7 C8 C11 121.8(6) . .
C8 C9 C10 121.6(7) . .
C8 C9 H9 119.2 . .
C10 C9 H9 119.2 . .
C5 C10 C9 121.0(6) . .
C5 C10 H10 119.5 . .
C9 C10 H10 119.5 . .
C12 C11 C16 116.0(6) . .
C12 C11 C8 123.5(6) . .
C16 C11 C8 120.4(6) . .
C11 C12 C13 122.4(6) . .
C11 C12 H12 118.8 . .
C13 C12 H12 118.8 . .
C14 C13 C12 121.3(6) . .
C14 C13 H13 119.4 . .
C12 C13 H13 119.4 . .
C13 C14 C15 117.8(6) . .
C13 C14 C17 120.7(6) . .
C15 C14 C17 121.5(6) . .
C14 C15 C16 120.8(6) . .
C14 C15 H15 119.6 . .
C16 C15 H15 119.6 . .
C11 C16 C15 121.7(6) . .
C11 C16 H16 119.2 . .
C15 C16 H16 119.1 . .
N3 C17 C14 112.0(5) . .
N3 C17 H17A 109.2 . .
C14 C17 H17A 109.2 . .
N3 C17 H17B 109.2 . .
C14 C17 H17B 109.2 . .
H17A C17 H17B 107.9 . .
N3 C18 C20 107.2(7) . .
N3 C18 H18 126.4 . .
C20 C18 H18 126.4 . .
N4 C19 N3 112.5(6) . .
N4 C19 H19 123.7 . .
N3 C19 H19 123.7 . .
C19 N4 C20 103.8(5) . .
C19 N4 Cu1 129.0(4) . 3_465
C20 N4 Cu1 126.8(5) . 3_465
O3 C21 O4 126.2(5) . .
O3 C21 C22 119.6(5) . .
O4 C21 C22 114.3(5) . .
C27 C22 C23 119.2(5) . .
C27 C22 C21 119.7(5) . .
C23 C22 C21 121.0(5) . .
C22 C23 C24 121.1(5) . .
C22 C23 H23 119.4 . .
C24 C23 H23 119.4 . .
C23 C24 C25 119.2(5) . .
C23 C24 C28 120.1(4) . .
C25 C24 C28 120.6(5) . .
C24 C25 C26 120.2(5) . .
C24 C25 H25 119.9 . .
C26 C25 H25 119.9 . .
C27 C26 C25 118.8(5) . .
C27 C26 C29 120.2(5) . .
C25 C26 C29 120.8(5) . .
C22 C27 C26 121.4(5) . .
C22 C27 H27 119.3 . .
C26 C27 H27 119.3 . .
O2 C28 O1 125.3(5) . .
O2 C28 C24 119.0(5) . .
O1 C28 C24 115.6(5) . .
C30 C29 C33 115.8(5) . .
C30 C29 C26 123.4(5) . .
C33 C29 C26 120.7(5) . .
C29 C30 C31 120.1(5) . .
C29 C30 H30 120.0 . .
C31 C30 H30 120.0 . .
N5 C31 C30 124.2(5) . .
N5 C31 H31 117.9 . .
C30 C31 H31 117.9 . .
N5 C32 C33 124.0(5) . .
N5 C32 H32 118.0 . .
C33 C32 H32 118.0 . .
C32 C33 C29 120.0(5) . .
C32 C33 H33 120.0 . .
C29 C33 H33 120.0 . .
O4 Cu1 O1 176.11(15) . 4_645
O4 Cu1 N1 89.03(17) . .
O1 Cu1 N1 93.42(17) 4_645 .
O4 Cu1 N4 89.79(18) . 3_565
O1 Cu1 N4 89.05(17) 4_645 3_565
N1 Cu1 N4 158.2(2) . 3_565
O4 Cu1 N5 88.05(15) . 5_676
O1 Cu1 N5 88.61(15) 4_645 5_676
N1 Cu1 N5 98.19(18) . 5_676
N4 Cu1 N5 103.51(19) 3_565 5_676
C1 N1 C2 105.8(5) . .
C1 N1 Cu1 125.1(4) . .
C2 N1 Cu1 128.3(4) . .
C1 N2 C3 106.7(5) . .
C1 N2 C4 128.7(5) . .
C3 N2 C4 124.6(5) . .
C18 N3 C19 105.8(6) . .
C18 N3 C17 126.9(6) . .
C19 N3 C17 126.9(6) . .
N4 C20 C18 110.7(7) . .
N4 C20 H20 124.7 . .
C18 C20 H20 124.7 . .
C31 N5 C32 115.9(5) . .
C31 N5 Cu1 122.6(4) . 5_676
C32 N5 Cu1 120.8(4) . 5_676
C28 O1 Cu1 121.6(4) . 4_655
C21 O4 Cu1 127.8(3) . .
H1W O5 H2W 114.6(2) . .
H3W O6 H4W 114.6(2) . .
H5W O7 H6W 114.5(2) . .

loop_
_geom_bond_atom_site_label_1
_geom_bond_atom_site_label_2
_geom_bond_distance
_geom_bond_site_symmetry_2
C1 N1 1.308(6) .
C1 N2 1.351(7) .
C1 H1 0.9300 .
C2 C3 1.349(8) .
C2 N1 1.374(7) .
C2 H2 0.9300 .
C3 N2 1.371(7) .
C3 H3 0.9300 .
C4 N2 1.468(7) .
C4 C5 1.481(8) .
C4 H4A 0.9700 .
C4 H4B 0.9700 .
C5 C10 1.378(9) .
C5 C6 1.396(9) .
C6 C7 1.372(9) .
C6 H6 0.9300 .
C7 C8 1.412(9) .
C7 H7 0.9300 .
C8 C9 1.375(8) .
C8 C11 1.465(8) .
C9 C10 1.391(8) .
C9 H9 0.9300 .
C10 H10 0.9300 .
C11 C12 1.375(8) .
C11 C16 1.387(8) .
C12 C13 1.383(8) .
C12 H12 0.9300 .
C13 C14 1.363(8) .
C13 H13 0.9300 .
C14 C15 1.378(8) .
C14 C17 1.493(8) .
C15 C16 1.393(9) .
C15 H15 0.9300 .
C16 H16 0.9300 .
C17 N3 1.456(8) .
C17 H17A 0.9700 .
C17 H17B 0.9700 .
C18 N3 1.344(8) .
C18 C20 1.334(9) .
C18 H18 0.9300 .
C19 N4 1.314(7) .
C19 N3 1.344(7) .
C19 H19 0.9300 .
N4 C20 1.359(7) .
N4 Cu1 1.996(5) 3_465
C21 O3 1.224(6) .
C21 O4 1.271(6) .
C21 C22 1.518(7) .
C22 C27 1.382(6) .
C22 C23 1.386(7) .
C23 C24 1.387(7) .
C23 H23 0.9300 .
C24 C25 1.397(7) .
C24 C28 1.513(7) .
C25 C26 1.405(7) .
C25 H25 0.9300 .
C26 C27 1.388(7) .
C26 C29 1.504(7) .
C27 H27 0.9300 .
C28 O2 1.248(6) .
C28 O1 1.266(6) .
C29 C30 1.370(7) .
C29 C33 1.389(7) .
C30 C31 1.390(7) .
C30 H30 0.9300 .
C31 N5 1.311(7) .
C31 H31 0.9300 .
C32 N5 1.332(6) .
C32 C33 1.374(7) .
C32 H32 0.9300 .
C33 H33 0.9300 .
Cu1 O4 1.961(3) .
Cu1 O1 1.968(3) 4_645
Cu1 N1 1.989(5) .
Cu1 N4 1.996(5) 3_565
Cu1 N5 2.340(4) 5_676
C20 H20 0.9300 .
N5 Cu1 2.340(4) 5_676
O1 Cu1 1.968(3) 4_655
O5 H1W 0.8199(11) .
O5 H2W 0.8200(11) .
O6 H3W 0.8200(12) .
O6 H4W 0.8200(10) .
O7 H5W 0.8201(11) .
O7 H6W 0.8201(11) .
